data_4065823
loop_
_publ_author_name
'Ito, Masato'
'Tejima, Noriko'
'Yamamura, Masahiro'
'Endo, Yoshinori'
'Ikariya, Takao'

_publ_section_title
;
 Synthesis and Structure of Protic Amine Tethered Rhodium(III)
 Peralkylcyclopentadienyl Complexes
;
_journal_issue 8
_journal_name_full Organometallics
_journal_page_first 1886
_journal_paper_doi 10.1021/om100151m
_journal_volume 29
_journal_year 2010
_chemical_formula_moiety 'C20 H24 F6 N3 O4 Rh S2 '
_chemical_formula_sum 'C20 H24 F6 N3 O4 Rh S2'
_chemical_formula_weight 651.44
_space_group_IT_number 14
_symmetry_cell_setting monoclinic
_symmetry_Int_Tables_number 14
_symmetry_space_group_name_Hall '-P 2ybc'
_symmetry_space_group_name_H-M 'P 1 21/c 1'
_cell_angle_alpha 90.0000
_cell_angle_beta 99.961(3)
_cell_angle_gamma 90.0000
_cell_formula_units_Z 4
_cell_length_a 15.097(4)
_cell_length_b 9.169(2)
_cell_length_c 18.188(5)
_cell_measurement_reflns_used 9584
_cell_measurement_temperature 193.1
_cell_measurement_theta_max 27.5
_cell_measurement_theta_min 3.1
_cell_volume 2479.7(11)
_computing_cell_refinement CrystalClear
_computing_data_collection CrystalClear
_computing_data_reduction CrystalStructure
_computing_publication_material 'CrystalStructure 3.8'
_computing_structure_refinement CRYSTALS
_computing_structure_solution SIR92
_diffrn_ambient_temperature 193
_diffrn_detector_area_resol_mean 7.31
_diffrn_measured_fraction_theta_full 0.952
_diffrn_measured_fraction_theta_max 0.954
_diffrn_measurement_device_type 'Rigaku Saturn'
_diffrn_measurement_method \w
_diffrn_radiation_type 'Mo K\a'
_diffrn_radiation_wavelength 0.71070
_diffrn_reflns_av_R_equivalents 0.028
_diffrn_reflns_limit_h_max 19
_diffrn_reflns_limit_h_min -17
_diffrn_reflns_limit_k_max 8
_diffrn_reflns_limit_k_min -11
_diffrn_reflns_limit_l_max 23
_diffrn_reflns_limit_l_min -23
_diffrn_reflns_number 17355
_diffrn_reflns_theta_full 27.50
_diffrn_reflns_theta_max 27.48
_exptl_absorpt_coefficient_mu 0.933
_exptl_absorpt_correction_T_max 0.830
_exptl_absorpt_correction_T_min 0.663
_exptl_absorpt_correction_type multi-scan
_exptl_absorpt_process_details 'Jacobson, R. (1998) Private communication'
_exptl_crystal_colour orange
_exptl_crystal_density_diffrn 1.745
_exptl_crystal_density_method 'not measured'
_exptl_crystal_description block
_exptl_crystal_F_000 1312.00
_exptl_crystal_size_max 0.20
_exptl_crystal_size_mid 0.20
_exptl_crystal_size_min 0.20
_refine_diff_density_max 1.05
_refine_diff_density_min -0.61
_refine_ls_extinction_method none
_refine_ls_goodness_of_fit_ref 1.000
_refine_ls_hydrogen_treatment refall
_refine_ls_number_parameters 349
_refine_ls_number_reflns 5417
_refine_ls_R_factor_gt 0.0335
_refine_ls_shift/su_max 0.0000
_refine_ls_structure_factor_coef Fsqd
_refine_ls_weighting_details 'w = 1/[0.0010Fo^2^ + 1.0490\s(Fo^2^)]/(4Fo^2^)'
_refine_ls_weighting_scheme calc
_refine_ls_wR_factor_ref 0.0945
_reflns_number_gt 4713
_reflns_number_total 5417
_reflns_threshold_expression F^2^>2.0\s(F^2^)
_cod_data_source_file om100151m_si_002.cif
_cod_data_source_block '__18b'
_cod_original_formula_sum 'C20 H24 F6 N3 O4 Rh S2 '
_cod_database_code 4065823

loop_
_symmetry_equiv_pos_site_id
_symmetry_equiv_pos_as_xyz
1 +X,+Y,+Z
2 -X,1/2+Y,1/2-Z
3 -X,-Y,-Z
4 +X,1/2-Y,1/2+Z

loop_
_atom_site_label
_atom_site_type_symbol
_atom_site_fract_x
_atom_site_fract_y
_atom_site_fract_z
_atom_site_U_iso_or_equiv
_atom_site_adp_type
_atom_site_occupancy
_atom_site_symmetry_multiplicity
_atom_site_calc_flag
_atom_site_refinement_flags
Rh(1) Rh 0.247400(10) 0.03522(2) 0.712910(10) 0.02145(5) Uani 1.00 1 d .
S(1) S 0.32419(5) -0.13841(7) 0.57955(4) 0.03881(18) Uani 1.00 1 d .
S(3) S 0.14885(5) 0.34803(8) 0.66870(4) 0.03940(18) Uani 1.00 1 d .
F(1) F 0.1886(2) -0.1017(5) 0.46942(16) 0.1332(13) Uani 1.00 1 d .
F(2) F 0.2812(2) -0.2658(2) 0.45167(14) 0.1053(9) Uani 1.00 1 d .
F(3) F 0.3129(3) -0.0443(3) 0.44114(14) 0.1226(12) Uani 1.00 1 d .
F(4) F 0.0488(2) 0.2975(3) 0.53849(18) 0.1333(12) Uani 1.00 1 d .
F(5) F 0.12942(17) 0.4812(3) 0.53742(14) 0.0773(7) Uani 1.00 1 d .
F(6) F 0.0172(2) 0.4901(4) 0.59068(19) 0.1323(13) Uani 1.00 1 d .
O(1) O 0.27141(18) -0.2486(2) 0.60840(13) 0.0550(6) Uani 1.00 1 d .
O(2) O 0.41662(17) -0.1684(2) 0.57745(14) 0.0584(7) Uani 1.00 1 d .
O(3) O 0.08349(14) 0.2732(2) 0.70364(13) 0.0588(7) Uani 1.00 1 d .
O(4) O 0.1840(2) 0.4836(2) 0.70057(15) 0.0604(7) Uani 1.00 1 d .
N(1) N 0.12681(18) -0.0804(3) 0.66979(16) 0.0572(8) Uani 1.00 1 d .
N(2) N 0.30311(15) 0.0115(2) 0.61289(12) 0.0286(5) Uani 1.00 1 d .
N(3) N 0.21866(12) 0.2343(2) 0.65052(11) 0.0264(4) Uani 1.00 1 d .
C(1) C 0.0673(2) -0.0421(5) 0.6024(2) 0.0744(13) Uani 1.00 1 d .
C(2) C 0.0881(2) -0.1318(5) 0.7308(2) 0.0769(13) Uani 1.00 1 d .
C(3) C 0.1507(2) -0.1711(4) 0.7997(2) 0.0536(9) Uani 1.00 1 d .
C(4) C 0.23425(19) -0.0767(3) 0.81066(14) 0.0355(6) Uani 1.00 1 d .
C(5) C 0.31831(19) -0.1177(3) 0.79029(15) 0.0377(7) Uani 1.00 1 d .
C(6) C 0.37185(19) 0.0130(3) 0.79204(16) 0.0423(7) Uani 1.00 1 d .
C(7) C 0.3227(2) 0.1310(3) 0.81468(14) 0.0408(7) Uani 1.00 1 d .
C(8) C 0.2371(2) 0.0772(3) 0.82717(14) 0.0393(7) Uani 1.00 1 d .
C(9) C 0.3499(2) -0.2675(4) 0.7776(2) 0.0618(10) Uani 1.00 1 d .
C(10) C 0.4644(2) 0.0212(5) 0.7719(2) 0.0779(14) Uani 1.00 1 d .
C(11) C 0.3533(3) 0.2861(4) 0.8251(2) 0.0713(11) Uani 1.00 1 d .
C(12) C 0.1694(2) 0.1609(4) 0.86151(19) 0.0678(11) Uani 1.00 1 d .
C(13) C 0.2741(3) -0.1366(4) 0.48035(19) 0.0666(11) Uani 1.00 1 d .
C(14) C 0.0829(2) 0.4070(4) 0.5787(2) 0.0584(10) Uani 1.00 1 d .
C(15) C 0.33820(16) 0.1469(2) 0.59229(12) 0.0245(5) Uani 1.00 1 d .
C(16) C 0.41118(19) 0.1661(3) 0.55614(16) 0.0381(7) Uani 1.00 1 d .
C(17) C 0.4360(2) 0.3060(3) 0.53760(17) 0.0451(8) Uani 1.00 1 d .
C(18) C 0.3902(2) 0.4244(3) 0.55681(18) 0.0441(7) Uani 1.00 1 d .
C(19) C 0.31863(18) 0.4076(2) 0.59552(15) 0.0344(6) Uani 1.00 1 d .
C(20) C 0.29130(15) 0.2705(2) 0.61275(12) 0.0239(5) Uani 1.00 1 d .
H(1) H 0.1514 -0.1685 0.6546 0.068 Uiso 1.00 1 c R
H(2) H 0.0232 0.0244 0.6136 0.086 Uiso 1.00 1 c R
H(3) H 0.0385 -0.1275 0.5803 0.086 Uiso 1.00 1 c R
H(4) H 0.1006 0.0021 0.5687 0.086 Uiso 1.00 1 c R
H(5) H 0.0493 -0.0577 0.7433 0.093 Uiso 1.00 1 c R
H(6) H 0.0538 -0.2163 0.7145 0.092 Uiso 1.00 1 c R
H(7) H 0.1210 -0.1586 0.8413 0.066 Uiso 1.00 1 c R
H(8) H 0.1679 -0.2703 0.7967 0.066 Uiso 1.00 1 c R
H(9) H 0.3043 -0.3357 0.7833 0.075 Uiso 1.00 1 c R
H(10) H 0.4026 -0.2881 0.8128 0.075 Uiso 1.00 1 c R
H(11) H 0.3631 -0.2744 0.7285 0.076 Uiso 1.00 1 c R
H(12) H 0.4829 -0.0736 0.7599 0.093 Uiso 1.00 1 c R
H(13) H 0.5055 0.0586 0.8131 0.093 Uiso 1.00 1 c R
H(14) H 0.4631 0.0837 0.7301 0.093 Uiso 1.00 1 c R
H(15) H 0.4114 0.2956 0.8123 0.083 Uiso 1.00 1 c R
H(16) H 0.3555 0.3135 0.8758 0.083 Uiso 1.00 1 c R
H(17) H 0.3123 0.3475 0.7938 0.083 Uiso 1.00 1 c R
H(18) H 0.1878 0.2598 0.8679 0.085 Uiso 1.00 1 c R
H(19) H 0.1649 0.1197 0.9087 0.086 Uiso 1.00 1 c R
H(20) H 0.1125 0.1561 0.8297 0.086 Uiso 1.00 1 c R
H(21) H 0.4442 0.0839 0.5440 0.048 Uiso 1.00 1 c R
H(22) H 0.4848 0.3189 0.5116 0.057 Uiso 1.00 1 c R
H(23) H 0.4073 0.5193 0.5437 0.055 Uiso 1.00 1 c R
H(24) H 0.2887 0.4912 0.6100 0.042 Uiso 1.00 1 c R

loop_
_atom_site_aniso_label
_atom_site_aniso_U_11
_atom_site_aniso_U_22
_atom_site_aniso_U_33
_atom_site_aniso_U_12
_atom_site_aniso_U_13
_atom_site_aniso_U_23
Rh(1) 0.02032(12) 0.02439(12) 0.02099(12) -0.00084(6) 0.00739(7) 0.00317(6)
S(1) 0.0700(4) 0.0180(2) 0.0325(3) 0.0063(2) 0.0201(3) -0.0016(2)
S(3) 0.0380(3) 0.0458(3) 0.0377(3) 0.0227(3) 0.0158(2) 0.0068(2)
F(1) 0.131(2) 0.197(3) 0.0575(16) 0.058(2) -0.0247(17) -0.035(2)
F(2) 0.200(3) 0.0599(14) 0.0551(13) -0.0004(17) 0.0204(16) -0.0301(11)
F(3) 0.250(4) 0.085(2) 0.0346(12) -0.038(2) 0.0278(18) 0.0069(11)
F(4) 0.158(2) 0.100(2) 0.106(2) -0.025(2) -0.081(2) 0.0337(18)
F(5) 0.0699(15) 0.1027(18) 0.0592(14) 0.0209(12) 0.0105(11) 0.0385(12)
F(6) 0.097(2) 0.207(3) 0.103(2) 0.117(2) 0.0452(18) 0.075(2)
O(1) 0.0969(17) 0.0195(9) 0.0538(12) -0.0062(10) 0.0276(12) -0.0027(8)
O(2) 0.0786(16) 0.0386(11) 0.0655(14) 0.0235(11) 0.0336(12) -0.0037(10)
O(3) 0.0393(11) 0.0824(17) 0.0626(14) 0.0282(11) 0.0311(10) 0.0232(12)
O(4) 0.0839(18) 0.0437(12) 0.0579(15) 0.0257(12) 0.0241(13) -0.0116(10)
N(1) 0.0456(14) 0.0746(19) 0.0482(15) -0.0354(14) -0.0007(11) 0.0157(14)
N(2) 0.0422(12) 0.0194(9) 0.0290(10) 0.0011(8) 0.0197(9) -0.0004(7)
N(3) 0.0235(9) 0.0267(10) 0.0309(10) 0.0061(7) 0.0102(7) 0.0051(7)
C(1) 0.046(2) 0.111(3) 0.058(2) -0.036(2) -0.0142(17) 0.013(2)
C(2) 0.0460(18) 0.117(3) 0.068(2) -0.041(2) 0.0100(16) 0.030(2)
C(3) 0.0488(17) 0.058(2) 0.0592(19) -0.0100(15) 0.0233(14) 0.0225(16)
C(4) 0.0423(14) 0.0401(14) 0.0276(11) 0.0046(11) 0.0161(10) 0.0135(11)
C(5) 0.0392(13) 0.0434(15) 0.0318(12) 0.0125(11) 0.0099(10) 0.0164(11)
C(6) 0.0277(13) 0.0695(19) 0.0276(13) -0.0002(12) -0.0007(10) 0.0139(12)
C(7) 0.0508(16) 0.0482(16) 0.0202(11) -0.0080(13) -0.0025(10) 0.0033(10)
C(8) 0.0513(16) 0.0464(15) 0.0240(11) 0.0051(13) 0.0168(11) 0.0055(11)
C(9) 0.079(2) 0.058(2) 0.0514(18) 0.0396(19) 0.0197(17) 0.0211(16)
C(10) 0.0260(16) 0.132(4) 0.074(2) 0.0008(19) 0.0039(16) 0.029(2)
C(11) 0.099(3) 0.061(2) 0.0451(18) -0.030(2) -0.0106(19) -0.0080(16)
C(12) 0.097(2) 0.073(2) 0.0434(17) 0.034(2) 0.0387(19) 0.0087(16)
C(13) 0.116(3) 0.050(2) 0.0353(16) 0.005(2) 0.0165(19) -0.0126(14)
C(14) 0.0445(17) 0.071(2) 0.059(2) 0.0270(17) 0.0097(15) 0.0221(19)
C(15) 0.0309(11) 0.0195(10) 0.0258(10) 0.0014(8) 0.0126(8) 0.0004(8)
C(16) 0.0441(14) 0.0323(13) 0.0445(14) 0.0032(11) 0.0259(12) 0.0026(11)
C(17) 0.0463(15) 0.0445(16) 0.0522(16) -0.0105(13) 0.0299(13) 0.0041(13)
C(18) 0.0556(17) 0.0289(13) 0.0520(16) -0.0141(12) 0.0208(13) 0.0074(12)
C(19) 0.0429(14) 0.0178(11) 0.0446(14) 0.0010(10) 0.0132(11) 0.0014(10)
C(20) 0.0260(10) 0.0210(10) 0.0260(10) 0.0012(8) 0.0083(8) 0.0010(8)

loop_
_atom_type_symbol
_atom_type_description
_atom_type_scat_dispersion_real
_atom_type_scat_dispersion_imag
_atom_type_scat_source
C C 0.003 0.002
;
International Tables for Crystallography
(1992, Vol. C, Tables 4.2.6.8 and 6.1.1.4)
;
H H 0.000 0.000
;
International Tables for Crystallography
(1992, Vol. C, Table 6.1.1.4)
;
F F 0.017 0.010
;
International Tables for Crystallography
(1992, Vol. C, Tables 4.2.6.8 and 6.1.1.4)
;
N N 0.006 0.003
;
International Tables for Crystallography
(1992, Vol. C, Tables 4.2.6.8 and 6.1.1.4)
;
O O 0.011 0.006
;
International Tables for Crystallography
(1992, Vol. C, Tables 4.2.6.8 and 6.1.1.4)
;
Rh Rh -1.118 0.919
;
International Tables for Crystallography
(1992, Vol. C, Tables 4.2.6.8 and 6.1.1.4)
;
S S 0.125 0.123
;
International Tables for Crystallography
(1992, Vol. C, Tables 4.2.6.8 and 6.1.1.4)
;

loop_
_geom_angle_atom_site_label_1
_geom_angle_atom_site_label_2
_geom_angle_atom_site_label_3
_geom_angle
_geom_angle_publ_flag
N(1) Rh(1) N(2) 94.16(9) yes
N(1) Rh(1) N(3) 98.39(9) yes
N(1) Rh(1) C(4) 82.44(10) yes
N(1) Rh(1) C(5) 102.38(11) yes
N(1) Rh(1) C(6) 141.49(12) yes
N(1) Rh(1) C(7) 142.89(11) yes
N(1) Rh(1) C(8) 104.17(11) yes
N(2) Rh(1) N(3) 73.25(7) yes
N(2) Rh(1) C(4) 141.30(9) yes
N(2) Rh(1) C(5) 105.47(9) yes
N(2) Rh(1) C(6) 97.56(9) yes
N(2) Rh(1) C(7) 122.50(9) yes
N(2) Rh(1) C(8) 160.95(10) yes
N(3) Rh(1) C(4) 145.45(9) yes
N(3) Rh(1) C(5) 159.22(8) yes
N(3) Rh(1) C(6) 120.11(10) yes
N(3) Rh(1) C(7) 97.68(9) yes
N(3) Rh(1) C(8) 108.45(10) yes
C(4) Rh(1) C(5) 39.57(11) yes
C(4) Rh(1) C(6) 65.71(11) yes
C(4) Rh(1) C(7) 65.72(10) yes
C(4) Rh(1) C(8) 39.77(11) yes
C(5) Rh(1) C(6) 39.11(11) yes
C(5) Rh(1) C(7) 65.00(10) yes
C(5) Rh(1) C(8) 65.92(11) yes
C(6) Rh(1) C(7) 37.89(12) yes
C(6) Rh(1) C(8) 64.78(11) yes
C(7) Rh(1) C(8) 38.81(11) yes
O(1) S(1) O(2) 118.60(14) yes
O(1) S(1) N(2) 108.30(13) yes
O(1) S(1) C(13) 101.83(17) yes
O(2) S(1) N(2) 116.52(12) yes
O(2) S(1) C(13) 102.35(19) yes
N(2) S(1) C(13) 107.36(15) yes
O(3) S(3) O(4) 118.01(16) yes
O(3) S(3) N(3) 108.39(13) yes
O(3) S(3) C(14) 103.05(15) yes
O(4) S(3) N(3) 116.69(14) yes
O(4) S(3) C(14) 102.11(16) yes
N(3) S(3) C(14) 106.83(14) yes
Rh(1) N(1) C(1) 124.2(2) yes
Rh(1) N(1) C(2) 108.5(2) yes
C(1) N(1) C(2) 117.9(2) yes
Rh(1) N(2) S(1) 123.85(12) yes
Rh(1) N(2) C(15) 110.65(15) yes
S(1) N(2) C(15) 123.80(19) yes
Rh(1) N(3) S(3) 122.51(11) yes
Rh(1) N(3) C(20) 110.41(13) yes
S(3) N(3) C(20) 123.32(16) yes
N(1) C(2) C(3) 117.0(3) yes
C(2) C(3) C(4) 111.6(3) yes
Rh(1) C(4) C(3) 111.62(18) yes
Rh(1) C(4) C(5) 71.95(16) yes
Rh(1) C(4) C(8) 72.12(15) yes
C(3) C(4) C(5) 124.9(2) yes
C(3) C(4) C(8) 125.5(2) yes
C(5) C(4) C(8) 108.3(2) yes
Rh(1) C(5) C(4) 68.49(15) yes
Rh(1) C(5) C(6) 71.64(16) yes
Rh(1) C(5) C(9) 129.9(2) yes
C(4) C(5) C(6) 107.2(2) yes
C(4) C(5) C(9) 127.3(2) yes
C(6) C(5) C(9) 125.3(2) yes
Rh(1) C(6) C(5) 69.25(14) yes
Rh(1) C(6) C(7) 71.55(15) yes
Rh(1) C(6) C(10) 124.5(2) yes
C(5) C(6) C(7) 108.8(2) yes
C(5) C(6) C(10) 125.2(3) yes
C(7) C(6) C(10) 126.0(3) yes
Rh(1) C(7) C(6) 70.56(15) yes
Rh(1) C(7) C(8) 69.20(14) yes
Rh(1) C(7) C(11) 126.4(2) yes
C(6) C(7) C(8) 108.3(2) yes
C(6) C(7) C(11) 126.8(3) yes
C(8) C(7) C(11) 124.8(3) yes
Rh(1) C(8) C(4) 68.11(15) yes
Rh(1) C(8) C(7) 71.99(15) yes
Rh(1) C(8) C(12) 131.7(2) yes
C(4) C(8) C(7) 107.3(2) yes
C(4) C(8) C(12) 126.1(3) yes
C(7) C(8) C(12) 126.0(2) yes
S(1) C(13) F(1) 112.3(3) yes
S(1) C(13) F(2) 109.7(2) yes
S(1) C(13) F(3) 113.3(3) yes
F(1) C(13) F(2) 107.9(3) yes
F(1) C(13) F(3) 106.3(3) yes
F(2) C(13) F(3) 107.1(3) yes
S(3) C(14) F(4) 112.0(2) yes
S(3) C(14) F(5) 113.7(2) yes
S(3) C(14) F(6) 109.6(2) yes
F(4) C(14) F(5) 106.2(3) yes
F(4) C(14) F(6) 108.0(3) yes
F(5) C(14) F(6) 107.0(3) yes
N(2) C(15) C(16) 126.6(2) yes
N(2) C(15) C(20) 113.7(2) yes
C(16) C(15) C(20) 119.7(2) yes
C(15) C(16) C(17) 120.0(2) yes
C(16) C(17) C(18) 120.1(3) yes
C(17) C(18) C(19) 120.8(2) yes
C(18) C(19) C(20) 120.3(2) yes
N(3) C(20) C(15) 113.51(19) yes
N(3) C(20) C(19) 127.4(2) yes
C(15) C(20) C(19) 119.1(2) yes
Rh(1) N(1) H(1) 100.3 no
C(1) N(1) H(1) 100.3 no
C(2) N(1) H(1) 100.3 no
N(1) C(1) H(2) 109.5 no
N(1) C(1) H(3) 109.5 no
N(1) C(1) H(4) 109.5 no
H(2) C(1) H(3) 109.5 no
H(2) C(1) H(4) 109.5 no
H(3) C(1) H(4) 109.5 no
N(1) C(2) H(5) 107.6 no
N(1) C(2) H(6) 107.5 no
C(3) C(2) H(5) 107.6 no
C(3) C(2) H(6) 107.5 no
H(5) C(2) H(6) 109.5 no
C(2) C(3) H(7) 108.9 no
C(2) C(3) H(8) 109.0 no
C(4) C(3) H(7) 108.9 no
C(4) C(3) H(8) 108.9 no
H(7) C(3) H(8) 109.5 no
C(5) C(9) H(9) 109.5 no
C(5) C(9) H(10) 109.5 no
C(5) C(9) H(11) 109.5 no
H(9) C(9) H(10) 109.5 no
H(9) C(9) H(11) 109.5 no
H(10) C(9) H(11) 109.5 no
C(6) C(10) H(12) 109.5 no
C(6) C(10) H(13) 109.5 no
C(6) C(10) H(14) 109.5 no
H(12) C(10) H(13) 109.5 no
H(12) C(10) H(14) 109.5 no
H(13) C(10) H(14) 109.5 no
C(7) C(11) H(15) 109.5 no
C(7) C(11) H(16) 109.5 no
C(7) C(11) H(17) 109.5 no
H(15) C(11) H(16) 109.5 no
H(15) C(11) H(17) 109.5 no
H(16) C(11) H(17) 109.5 no
C(8) C(12) H(18) 109.5 no
C(8) C(12) H(19) 109.5 no
C(8) C(12) H(20) 109.5 no
H(18) C(12) H(19) 109.5 no
H(18) C(12) H(20) 109.5 no
H(19) C(12) H(20) 109.5 no
C(15) C(16) H(21) 120.0 no
C(17) C(16) H(21) 120.0 no
C(16) C(17) H(22) 120.0 no
C(18) C(17) H(22) 120.0 no
C(17) C(18) H(23) 119.6 no
C(19) C(18) H(23) 119.6 no
C(18) C(19) H(24) 119.9 no
C(20) C(19) H(24) 119.9 no

loop_
_geom_bond_atom_site_label_1
_geom_bond_atom_site_label_2
_geom_bond_distance
_geom_bond_publ_flag
Rh(1) N(1) 2.135(2) yes
Rh(1) N(2) 2.143(2) yes
Rh(1) N(3) 2.1534(19) yes
Rh(1) C(4) 2.092(2) yes
Rh(1) C(5) 2.138(2) yes
Rh(1) C(6) 2.170(2) yes
Rh(1) C(7) 2.183(2) yes
Rh(1) C(8) 2.146(2) yes
S(1) O(1) 1.441(2) yes
S(1) O(2) 1.429(2) yes
S(1) N(2) 1.557(2) yes
S(1) C(13) 1.832(3) yes
S(3) O(3) 1.437(2) yes
S(3) O(4) 1.434(2) yes
S(3) N(3) 1.558(2) yes
S(3) C(14) 1.843(3) yes
F(1) C(13) 1.311(6) yes
F(2) C(13) 1.307(4) yes
F(3) C(13) 1.309(5) yes
F(4) C(14) 1.296(5) yes
F(5) C(14) 1.305(4) yes
F(6) C(14) 1.298(5) yes
N(1) C(1) 1.432(4) yes
N(1) C(2) 1.422(5) yes
N(2) C(15) 1.426(3) yes
N(3) C(20) 1.430(3) yes
C(2) C(3) 1.478(5) yes
C(3) C(4) 1.514(4) yes
C(4) C(5) 1.432(4) yes
C(4) C(8) 1.442(4) yes
C(5) C(6) 1.442(4) yes
C(5) C(9) 1.485(4) yes
C(6) C(7) 1.413(4) yes
C(6) C(10) 1.506(4) yes
C(7) C(8) 1.438(4) yes
C(7) C(11) 1.496(4) yes
C(8) C(12) 1.498(5) yes
C(15) C(16) 1.388(3) yes
C(15) C(20) 1.420(3) yes
C(16) C(17) 1.394(4) yes
C(17) C(18) 1.364(4) yes
C(18) C(19) 1.397(4) yes
C(19) C(20) 1.375(3) yes
N(1) H(1) 0.950 no
C(1) H(2) 0.950 no
C(1) H(3) 0.950 no
C(1) H(4) 0.950 no
C(2) H(5) 0.950 no
C(2) H(6) 0.950 no
C(3) H(7) 0.950 no
C(3) H(8) 0.950 no
C(9) H(9) 0.950 no
C(9) H(10) 0.950 no
C(9) H(11) 0.950 no
C(10) H(12) 0.950 no
C(10) H(13) 0.950 no
C(10) H(14) 0.950 no
C(11) H(15) 0.950 no
C(11) H(16) 0.950 no
C(11) H(17) 0.950 no
C(12) H(18) 0.950 no
C(12) H(19) 0.950 no
C(12) H(20) 0.950 no
C(16) H(21) 0.950 no
C(17) H(22) 0.950 no
C(18) H(23) 0.950 no
C(19) H(24) 0.950 no

loop_
_geom_contact_atom_site_label_1
_geom_contact_atom_site_label_2
_geom_contact_distance
_geom_contact_site_symmetry_2
F(2) C(3) 3.157(4) 4_544
F(2) C(4) 2.922(3) 4_544
F(2) C(5) 3.262(4) 4_544
F(2) C(9) 3.511(4) 4_544
F(3) C(9) 3.566(4) 4_544
F(3) C(11) 3.298(5) 4_554
F(4) F(5) 3.460(4) 3_566
F(4) F(6) 3.081(4) 3_566
F(5) F(4) 3.460(4) 3_566
F(5) F(6) 2.935(3) 3_566
F(5) O(1) 3.382(3) 1_565
F(6) F(4) 3.081(4) 3_566
F(6) F(5) 2.935(3) 3_566
F(6) F(6) 3.254(4) 3_566
F(6) C(12) 3.462(5) 2_556
F(6) C(14) 3.325(4) 3_566
O(1) F(5) 3.382(3) 1_545
O(1) O(4) 3.368(3) 1_545
O(1) C(19) 3.249(3) 1_545
O(2) C(17) 3.540(4) 3_656
O(3) C(2) 3.155(4) 2_556
O(3) C(3) 3.562(4) 2_556
O(4) O(1) 3.368(3) 1_565
O(4) C(9) 3.497(4) 1_565
C(2) O(3) 3.155(4) 2_546
C(3) F(2) 3.157(4) 4_545
C(3) O(3) 3.562(4) 2_546
C(4) F(2) 2.922(3) 4_545
C(5) F(2) 3.262(4) 4_545
C(9) F(2) 3.511(4) 4_545
C(9) F(3) 3.566(4) 4_545
C(9) O(4) 3.497(4) 1_545
C(10) C(18) 3.598(5) 2_646
C(11) F(3) 3.298(5) 4_555
C(12) F(6) 3.462(5) 2_546
C(14) F(6) 3.325(4) 3_566
C(17) O(2) 3.540(4) 3_656
C(18) C(10) 3.598(5) 2_656
C(19) O(1) 3.249(3) 1_565
S(1) H(23) 3.483 1_545
S(1) H(24) 3.498 1_545
F(1) H(2) 3.367 3_556
F(1) H(7) 3.237 4_544
F(1) H(8) 3.317 4_544
F(2) H(7) 2.947 4_544
F(2) H(8) 3.051 4_544
F(2) H(9) 3.276 4_544
F(2) H(10) 3.403 4_544
F(2) H(22) 3.513 3_656
F(2) H(23) 3.033 1_545
F(3) H(8) 3.549 4_544
F(3) H(9) 3.056 4_544
F(3) H(10) 3.277 4_544
F(3) H(16) 2.563 4_554
F(3) H(17) 3.229 4_554
F(3) H(18) 3.358 4_554
F(4) H(3) 2.802 3_556
F(4) H(19) 3.265 4_554
F(5) H(19) 2.657 4_554
F(6) H(3) 3.529 1_565
F(6) H(5) 3.371 2_556
F(6) H(6) 3.492 1_565
F(6) H(7) 2.939 2_556
F(6) H(19) 2.997 2_556
F(6) H(20) 3.038 2_556
O(1) H(23) 3.310 1_545
O(1) H(24) 2.400 1_545
O(2) H(13) 3.287 2_646
O(2) H(15) 3.011 2_646
O(2) H(16) 3.402 2_646
O(2) H(21) 3.392 3_656
O(2) H(22) 2.752 3_656
O(2) H(23) 2.927 1_545
O(3) H(5) 2.832 2_556
O(3) H(6) 2.755 2_556
O(3) H(7) 3.117 2_556
O(4) H(1) 3.313 1_565
O(4) H(6) 3.417 1_565
O(4) H(8) 2.891 1_565
O(4) H(9) 2.713 1_565
O(4) H(11) 3.467 1_565
C(9) H(13) 3.358 2_646
C(9) H(14) 3.161 2_646
C(9) H(17) 3.596 1_545
C(10) H(10) 3.246 2_656
C(10) H(11) 3.210 2_656
C(10) H(15) 3.337 2_646
C(10) H(23) 3.571 2_646
C(11) H(9) 3.600 1_565
C(11) H(12) 3.389 2_656
C(12) H(6) 3.594 2_556
C(13) H(8) 3.550 4_544
C(14) H(19) 3.534 4_554
C(16) H(10) 3.383 2_656
C(16) H(16) 3.248 4_554
C(17) H(10) 3.434 2_656
C(17) H(13) 3.563 2_656
C(17) H(16) 3.179 4_554
C(17) H(23) 3.400 3_666
C(18) H(12) 3.546 2_656
C(18) H(13) 2.882 2_656
C(18) H(22) 3.385 3_666
C(19) H(13) 3.195 2_656
H(1) O(4) 3.313 1_545
H(2) F(1) 3.367 3_556
H(2) H(4) 3.521 3_556
H(3) F(4) 2.802 3_556
H(3) F(6) 3.529 1_545
H(3) H(4) 3.333 3_556
H(4) H(2) 3.521 3_556
H(4) H(3) 3.333 3_556
H(4) H(4) 3.584 3_556
H(5) F(6) 3.371 2_546
H(5) O(3) 2.832 2_546
H(6) F(6) 3.492 1_545
H(6) O(3) 2.755 2_546
H(6) O(4) 3.417 1_545
H(6) C(12) 3.594 2_546
H(6) H(20) 2.759 2_546
H(7) F(1) 3.237 4_545
H(7) F(2) 2.947 4_545
H(7) F(6) 2.939 2_546
H(7) O(3) 3.117 2_546
H(8) F(1) 3.317 4_545
H(8) F(2) 3.051 4_545
H(8) F(3) 3.549 4_545
H(8) O(4) 2.891 1_545
H(8) C(13) 3.550 4_545
H(9) F(2) 3.276 4_545
H(9) F(3) 3.056 4_545
H(9) O(4) 2.713 1_545
H(9) C(11) 3.600 1_545
H(9) H(17) 2.912 1_545
H(9) H(24) 3.501 1_545
H(10) F(2) 3.403 4_545
H(10) F(3) 3.277 4_545
H(10) C(10) 3.246 2_646
H(10) C(16) 3.383 2_646
H(10) C(17) 3.434 2_646
H(10) H(12) 3.518 2_646
H(10) H(13) 3.200 2_646
H(10) H(14) 2.579 2_646
H(10) H(21) 3.380 2_646
H(10) H(22) 3.490 2_646
H(11) O(4) 3.467 1_545
H(11) C(10) 3.210 2_646
H(11) H(12) 3.578 2_646
H(11) H(13) 2.715 2_646
H(11) H(14) 2.909 2_646
H(11) H(24) 3.113 1_545
H(12) C(11) 3.389 2_646
H(12) C(18) 3.546 2_646
H(12) H(10) 3.518 2_656
H(12) H(11) 3.578 2_656
H(12) H(14) 3.244 2_646
H(12) H(15) 2.536 2_646
H(12) H(17) 3.476 2_646
H(13) O(2) 3.287 2_656
H(13) C(9) 3.358 2_656
H(13) C(17) 3.563 2_646
H(13) C(18) 2.882 2_646
H(13) C(19) 3.195 2_646
H(13) H(10) 3.200 2_656
H(13) H(11) 2.715 2_656
H(13) H(23) 2.732 2_646
H(13) H(24) 3.239 2_646
H(14) C(9) 3.161 2_656
H(14) H(10) 2.579 2_656
H(14) H(11) 2.909 2_656
H(14) H(12) 3.244 2_656
H(14) H(15) 3.416 2_646
H(15) O(2) 3.011 2_656
H(15) C(10) 3.337 2_656
H(15) H(12) 2.536 2_656
H(15) H(14) 3.416 2_656
H(16) F(3) 2.563 4_555
H(16) O(2) 3.402 2_656
H(16) C(16) 3.248 4_555
H(16) C(17) 3.179 4_555
H(16) H(21) 3.260 4_555
H(16) H(22) 3.118 4_555
H(17) F(3) 3.229 4_555
H(17) C(9) 3.596 1_565
H(17) H(9) 2.912 1_565
H(17) H(12) 3.476 2_656
H(18) F(3) 3.358 4_555
H(19) F(4) 3.265 4_555
H(19) F(5) 2.657 4_555
H(19) F(6) 2.997 2_546
H(19) C(14) 3.534 4_555
H(20) F(6) 3.038 2_546
H(20) H(6) 2.759 2_556
H(21) O(2) 3.392 3_656
H(21) H(10) 3.380 2_656
H(21) H(16) 3.260 4_554
H(21) H(21) 2.951 3_656
H(22) F(2) 3.513 3_656
H(22) O(2) 2.752 3_656
H(22) C(18) 3.385 3_666
H(22) H(10) 3.490 2_656
H(22) H(16) 3.118 4_554
H(22) H(22) 3.389 3_666
H(22) H(23) 2.536 3_666
H(23) S(1) 3.483 1_565
H(23) F(2) 3.033 1_565
H(23) O(1) 3.310 1_565
H(23) O(2) 2.927 1_565
H(23) C(10) 3.571 2_656
H(23) C(17) 3.400 3_666
H(23) H(13) 2.732 2_656
H(23) H(22) 2.536 3_666
H(23) H(23) 3.468 3_666
H(24) S(1) 3.498 1_565
H(24) O(1) 2.400 1_565
H(24) H(9) 3.501 1_565
H(24) H(11) 3.113 1_565
H(24) H(13) 3.239 2_656

loop_
_geom_hbond_atom_site_label_D
_geom_hbond_atom_site_label_H
_geom_hbond_atom_site_label_A
_geom_hbond_distance_DA
_geom_hbond_distance_DH
_geom_hbond_distance_HA
_geom_hbond_angle_DHA
_geom_hbond_publ_flag
N(1) H(1) O(1) 3.039(4) 0.950 2.249 140.1 no

loop_
_geom_torsion_atom_site_label_1
_geom_torsion_atom_site_label_2
_geom_torsion_atom_site_label_3
_geom_torsion_atom_site_label_4
_geom_torsion
N(1) Rh(1) N(2) S(1) -60.90(16)
N(1) Rh(1) N(2) C(15) 133.49(16)
N(2) Rh(1) N(1) C(1) -56.0(3)
N(2) Rh(1) N(1) C(2) 158.6(2)
N(1) Rh(1) N(3) S(3) 73.76(14)
N(1) Rh(1) N(3) C(20) -127.46(15)
N(3) Rh(1) N(1) C(1) 17.7(3)
N(3) Rh(1) N(1) C(2) -127.7(2)
N(1) Rh(1) C(4) C(3) -1.1(2)
N(1) Rh(1) C(4) C(5) 120.01(17)
N(1) Rh(1) C(4) C(8) -123.07(18)
C(4) Rh(1) N(1) C(1) 162.8(3)
C(4) Rh(1) N(1) C(2) 17.4(2)
N(1) Rh(1) C(5) C(4) -61.50(17)
N(1) Rh(1) C(5) C(6) -179.20(17)
N(1) Rh(1) C(5) C(9) 59.8(3)
C(5) Rh(1) N(1) C(1) -162.8(3)
C(5) Rh(1) N(1) C(2) 51.8(2)
N(1) Rh(1) C(6) C(5) 1.3(2)
N(1) Rh(1) C(6) C(7) -118.1(2)
N(1) Rh(1) C(6) C(10) 120.4(3)
C(6) Rh(1) N(1) C(1) -163.6(2)
C(6) Rh(1) N(1) C(2) 51.0(3)
N(1) Rh(1) C(7) C(6) 114.4(2)
N(1) Rh(1) C(7) C(8) -5.0(2)
N(1) Rh(1) C(7) C(11) -123.6(3)
C(7) Rh(1) N(1) C(1) 132.4(3)
C(7) Rh(1) N(1) C(2) -12.9(3)
N(1) Rh(1) C(8) C(4) 58.96(18)
N(1) Rh(1) C(8) C(7) 176.90(17)
N(1) Rh(1) C(8) C(12) -60.6(3)
C(8) Rh(1) N(1) C(1) 129.2(3)
C(8) Rh(1) N(1) C(2) -16.2(2)
N(2) Rh(1) N(3) S(3) 165.61(13)
N(2) Rh(1) N(3) C(20) -35.61(13)
N(3) Rh(1) N(2) S(1) -158.42(15)
N(3) Rh(1) N(2) C(15) 35.97(14)
N(2) Rh(1) C(4) C(3) -88.4(2)
N(2) Rh(1) C(4) C(5) 32.8(2)
N(2) Rh(1) C(4) C(8) 149.72(16)
C(4) Rh(1) N(2) S(1) 22.2(2)
C(4) Rh(1) N(2) C(15) -143.41(16)
N(2) Rh(1) C(5) C(4) -159.42(14)
N(2) Rh(1) C(5) C(6) 82.87(17)
N(2) Rh(1) C(5) C(9) -38.2(3)
C(5) Rh(1) N(2) S(1) 43.18(16)
C(5) Rh(1) N(2) C(15) -122.43(15)
N(2) Rh(1) C(6) C(5) -105.27(17)
N(2) Rh(1) C(6) C(7) 135.40(17)
N(2) Rh(1) C(6) C(10) 13.9(3)
C(6) Rh(1) N(2) S(1) 82.34(16)
C(6) Rh(1) N(2) C(15) -83.27(17)
N(2) Rh(1) C(7) C(6) -55.6(2)
N(2) Rh(1) C(7) C(8) -175.01(15)
N(2) Rh(1) C(7) C(11) 66.3(3)
C(7) Rh(1) N(2) S(1) 113.08(15)
C(7) Rh(1) N(2) C(15) -52.53(18)
N(2) Rh(1) C(8) C(4) -104.9(3)
N(2) Rh(1) C(8) C(7) 13.0(4)
N(2) Rh(1) C(8) C(12) 135.5(3)
C(8) Rh(1) N(2) S(1) 103.5(3)
C(8) Rh(1) N(2) C(15) -62.1(3)
N(3) Rh(1) C(4) C(3) 92.7(2)
N(3) Rh(1) C(4) C(5) -146.16(15)
N(3) Rh(1) C(4) C(8) -29.2(2)
C(4) Rh(1) N(3) S(3) -15.1(2)
C(4) Rh(1) N(3) C(20) 143.70(17)
N(3) Rh(1) C(5) C(4) 117.1(2)
N(3) Rh(1) C(5) C(6) -0.6(3)
N(3) Rh(1) C(5) C(9) -121.7(3)
C(5) Rh(1) N(3) S(3) -104.8(2)
C(5) Rh(1) N(3) C(20) 53.9(3)
N(3) Rh(1) C(6) C(5) 179.75(15)
N(3) Rh(1) C(6) C(7) 60.42(19)
N(3) Rh(1) C(6) C(10) -61.1(3)
C(6) Rh(1) N(3) S(3) -105.29(14)
C(6) Rh(1) N(3) C(20) 53.49(18)
N(3) Rh(1) C(7) C(6) -130.61(17)
N(3) Rh(1) C(7) C(8) 109.99(17)
N(3) Rh(1) C(7) C(11) -8.7(3)
C(7) Rh(1) N(3) S(3) -72.68(14)
C(7) Rh(1) N(3) C(20) 86.10(15)
N(3) Rh(1) C(8) C(4) 163.02(14)
N(3) Rh(1) C(8) C(7) -79.04(17)
N(3) Rh(1) C(8) C(12) 43.5(3)
C(8) Rh(1) N(3) S(3) -34.30(15)
C(8) Rh(1) N(3) C(20) 124.47(15)
C(4) Rh(1) C(5) C(6) -117.7(2)
C(4) Rh(1) C(5) C(9) 121.3(3)
C(5) Rh(1) C(4) C(3) -121.2(2)
C(5) Rh(1) C(4) C(8) 116.9(2)
C(4) Rh(1) C(6) C(5) 38.22(17)
C(4) Rh(1) C(6) C(7) -81.11(18)
C(4) Rh(1) C(6) C(10) 157.4(3)
C(6) Rh(1) C(4) C(3) -158.9(2)
C(6) Rh(1) C(4) C(5) -37.79(16)
C(6) Rh(1) C(4) C(8) 79.13(18)
C(4) Rh(1) C(7) C(6) 81.08(19)
C(4) Rh(1) C(7) C(8) -38.32(17)
C(4) Rh(1) C(7) C(11) -157.0(3)
C(7) Rh(1) C(4) C(3) 159.3(2)
C(7) Rh(1) C(4) C(5) -79.52(17)
C(7) Rh(1) C(4) C(8) 37.40(16)
C(4) Rh(1) C(8) C(7) 117.9(2)
C(4) Rh(1) C(8) C(12) -119.6(3)
C(8) Rh(1) C(4) C(3) 121.9(2)
C(8) Rh(1) C(4) C(5) -116.9(2)
C(5) Rh(1) C(6) C(7) -119.3(2)
C(5) Rh(1) C(6) C(10) 119.1(4)
C(6) Rh(1) C(5) C(4) 117.7(2)
C(6) Rh(1) C(5) C(9) -121.0(3)
C(5) Rh(1) C(7) C(6) 37.36(18)
C(5) Rh(1) C(7) C(8) -82.03(18)
C(5) Rh(1) C(7) C(11) 159.3(3)
C(7) Rh(1) C(5) C(4) 81.49(17)
C(7) Rh(1) C(5) C(6) -36.21(17)
C(7) Rh(1) C(5) C(9) -157.2(3)
C(5) Rh(1) C(8) C(4) -38.47(16)
C(5) Rh(1) C(8) C(7) 79.47(18)
C(5) Rh(1) C(8) C(12) -158.0(3)
C(8) Rh(1) C(5) C(4) 38.66(16)
C(8) Rh(1) C(5) C(6) -79.04(18)
C(8) Rh(1) C(5) C(9) 159.9(3)
C(6) Rh(1) C(7) C(8) -119.4(2)
C(6) Rh(1) C(7) C(11) 122.0(3)
C(7) Rh(1) C(6) C(5) 119.3(2)
C(7) Rh(1) C(6) C(10) -121.5(4)
C(6) Rh(1) C(8) C(4) -81.67(18)
C(6) Rh(1) C(8) C(7) 36.26(17)
C(6) Rh(1) C(8) C(12) 158.8(3)
C(8) Rh(1) C(6) C(5) 82.20(18)
C(8) Rh(1) C(6) C(7) -37.13(17)
C(8) Rh(1) C(6) C(10) -158.7(3)
C(7) Rh(1) C(8) C(4) -117.9(2)
C(7) Rh(1) C(8) C(12) 122.5(4)
C(8) Rh(1) C(7) C(6) 119.4(2)
C(8) Rh(1) C(7) C(11) -118.6(3)
O(1) S(1) N(2) Rh(1) 21.11(17)
O(1) S(1) N(2) C(15) -175.14(18)
O(1) S(1) C(13) F(1) 60.7(3)
O(1) S(1) C(13) F(2) -59.3(3)
O(1) S(1) C(13) F(3) -178.8(3)
O(2) S(1) N(2) Rh(1) -115.66(16)
O(2) S(1) N(2) C(15) 48.1(2)
O(2) S(1) C(13) F(1) -176.2(3)
O(2) S(1) C(13) F(2) 63.8(3)
O(2) S(1) C(13) F(3) -55.7(3)
N(2) S(1) C(13) F(1) -53.0(3)
N(2) S(1) C(13) F(2) -173.0(3)
N(2) S(1) C(13) F(3) 67.5(3)
C(13) S(1) N(2) Rh(1) 130.35(19)
C(13) S(1) N(2) C(15) -65.9(2)
O(3) S(3) N(3) Rh(1) -26.49(15)
O(3) S(3) N(3) C(20) 177.47(17)
O(3) S(3) C(14) F(4) -60.8(3)
O(3) S(3) C(14) F(5) 178.8(2)
O(3) S(3) C(14) F(6) 59.1(3)
O(4) S(3) N(3) Rh(1) 109.66(16)
O(4) S(3) N(3) C(20) -46.4(2)
O(4) S(3) C(14) F(4) 176.4(3)
O(4) S(3) C(14) F(5) 55.9(3)
O(4) S(3) C(14) F(6) -63.8(3)
N(3) S(3) C(14) F(4) 53.4(3)
N(3) S(3) C(14) F(5) -67.1(3)
N(3) S(3) C(14) F(6) 173.2(2)
C(14) S(3) N(3) Rh(1) -136.93(15)
C(14) S(3) N(3) C(20) 67.0(2)
Rh(1) N(1) C(2) C(3) -32.3(4)
C(1) N(1) C(2) C(3) 179.8(3)
Rh(1) N(2) C(15) C(16) 148.3(2)
Rh(1) N(2) C(15) C(20) -31.3(2)
S(1) N(2) C(15) C(16) -17.4(3)
S(1) N(2) C(15) C(20) 163.07(16)
Rh(1) N(3) C(20) C(15) 30.3(2)
Rh(1) N(3) C(20) C(19) -149.48(19)
S(3) N(3) C(20) C(15) -171.11(15)
S(3) N(3) C(20) C(19) 9.1(3)
N(1) C(2) C(3) C(4) 32.3(5)
C(2) C(3) C(4) Rh(1) -15.0(3)
C(2) C(3) C(4) C(5) -97.5(3)
C(2) C(3) C(4) C(8) 68.0(4)
Rh(1) C(4) C(5) C(6) 61.57(18)
Rh(1) C(4) C(5) C(9) -124.5(2)
Rh(1) C(4) C(8) C(7) -61.67(17)
Rh(1) C(4) C(8) C(12) 126.4(2)
C(3) C(4) C(5) Rh(1) 104.2(2)
C(3) C(4) C(5) C(6) 165.8(2)
C(3) C(4) C(5) C(9) -20.3(4)
C(3) C(4) C(8) Rh(1) -104.2(2)
C(3) C(4) C(8) C(7) -165.9(2)
C(3) C(4) C(8) C(12) 22.2(4)
C(5) C(4) C(8) Rh(1) 63.26(17)
C(5) C(4) C(8) C(7) 1.6(2)
C(5) C(4) C(8) C(12) -170.3(2)
C(8) C(4) C(5) Rh(1) -63.38(17)
C(8) C(4) C(5) C(6) -1.8(2)
C(8) C(4) C(5) C(9) 172.1(2)
Rh(1) C(5) C(6) C(7) 60.89(18)
Rh(1) C(5) C(6) C(10) -118.4(3)
C(4) C(5) C(6) Rh(1) -59.55(17)
C(4) C(5) C(6) C(7) 1.3(2)
C(4) C(5) C(6) C(10) -177.9(3)
C(9) C(5) C(6) Rh(1) 126.4(2)
C(9) C(5) C(6) C(7) -172.7(2)
C(9) C(5) C(6) C(10) 8.0(4)
Rh(1) C(6) C(7) C(8) 59.10(17)
Rh(1) C(6) C(7) C(11) -121.5(2)
C(5) C(6) C(7) Rh(1) -59.46(18)
C(5) C(6) C(7) C(8) -0.4(2)
C(5) C(6) C(7) C(11) 179.1(2)
C(10) C(6) C(7) Rh(1) 119.8(3)
C(10) C(6) C(7) C(8) 178.9(3)
C(10) C(6) C(7) C(11) -1.7(4)
Rh(1) C(7) C(8) C(4) 59.19(16)
Rh(1) C(7) C(8) C(12) -128.9(2)
C(6) C(7) C(8) Rh(1) -59.94(18)
C(6) C(7) C(8) C(4) -0.8(2)
C(6) C(7) C(8) C(12) 171.2(2)
C(11) C(7) C(8) Rh(1) 120.6(2)
C(11) C(7) C(8) C(4) 179.8(2)
C(11) C(7) C(8) C(12) -8.2(4)
N(2) C(15) C(16) C(17) 178.1(2)
N(2) C(15) C(20) N(3) 0.5(2)
N(2) C(15) C(20) C(19) -179.69(19)
C(16) C(15) C(20) N(3) -179.1(2)
C(16) C(15) C(20) C(19) 0.7(3)
C(20) C(15) C(16) C(17) -2.4(3)
C(15) C(16) C(17) C(18) 1.9(4)
C(16) C(17) C(18) C(19) 0.4(4)
C(17) C(18) C(19) C(20) -2.1(4)
C(18) C(19) C(20) N(3) -178.7(2)
C(18) C(19) C(20) C(15) 1.5(3)
